data_2243182
loop_
_publ_author_name
'Taullaj, Fioralba'
'Lough, Alan J.'
'Fekl, Ulrich'

_publ_section_title
;
 An iridium complex with an unsupported Ir---Zn bond:
 diiodido(\h^5^-pentamethylcyclopentadienyl)bis(trimethylphosphane)iridiumzinc(<i>Ir</i>---<i>Zn</i>)
 benzene hemisolvate
;
_journal_coeditor_code ZL2763
_journal_issue 12
_journal_name_full 'Acta Crystallographica Section E'
_journal_page_first 1824
_journal_page_last 1827
_journal_paper_doi 10.1107/S2056989019014622
_journal_volume 75
_journal_year 2019
_chemical_formula_iupac '[Ir Zn I2 (C10 H15) (C3 H9 P1)2], 0.5C6 H6'
_chemical_formula_moiety 'C16 H33 I2 Ir P2 Zn, 0.5(C6 H6)'
_chemical_formula_sum 'C19 H36 I2 Ir P2 Zn'
_chemical_formula_weight 837.79
_chemical_name_systematic
;
Diiodido(\h^5^-pentamethylcyclopentadienyl)bis(trimethylphosphane)\
iridiumzinc(<i>Ir</i>---<i>Zn</i>) benzene hemisolvate
;
_space_group_crystal_system triclinic
_space_group_IT_number 2
_space_group_name_Hall '-P 1'
_space_group_name_H-M_alt 'P -1'
_atom_sites_solution_hydrogens geom
_atom_sites_solution_primary direct
_audit_creation_method SHELXL-2016/6
_cell_angle_alpha 95.975(2)
_cell_angle_beta 91.255(2)
_cell_angle_gamma 114.847(2)
_cell_formula_units_Z 2
_cell_length_a 9.5353(7)
_cell_length_b 10.1962(8)
_cell_length_c 14.6331(10)
_cell_measurement_reflns_used 9876
_cell_measurement_temperature 150(2)
_cell_measurement_theta_max 27.47
_cell_measurement_theta_min 2.22
_cell_volume 1280.58(16)
_computing_cell_refinement
;
APEX2 (Bruker, 2014)
;
_computing_data_collection
;
APEX2 (Bruker, 2014)
;
_computing_data_reduction
;
SAINT (Bruker, 2014)
;
_computing_molecular_graphics
;
PLATON (Spek, 2009)
;
_computing_publication_material
;
SHELXTL (Sheldrick, 2008)
;
_computing_structure_refinement
;
SHELXL2016 (Sheldrick, 2015b)
;
_computing_structure_solution
;
SHELXT (Sheldrick, 2015a)
;
_diffrn_ambient_temperature 150(2)
_diffrn_measured_fraction_theta_full 1.000
_diffrn_measured_fraction_theta_max 0.993
_diffrn_measurement_device_type 'Bruker Kappa APEX DUO CCD'
_diffrn_measurement_method '\f and \w scans'
_diffrn_radiation_type MoK\a
_diffrn_radiation_wavelength 0.71073
_diffrn_reflns_av_R_equivalents 0.0557
_diffrn_reflns_av_unetI/netI 0.0422
_diffrn_reflns_limit_h_max 12
_diffrn_reflns_limit_h_min -12
_diffrn_reflns_limit_k_max 13
_diffrn_reflns_limit_k_min -13
_diffrn_reflns_limit_l_max 19
_diffrn_reflns_limit_l_min 0
_diffrn_reflns_number 56694
_diffrn_reflns_theta_full 25.242
_diffrn_reflns_theta_max 27.546
_diffrn_reflns_theta_min 1.403
_diffrn_source 'sealed tube with Bruker Triumph monochromator'
_exptl_absorpt_coefficient_mu 8.665
_exptl_absorpt_correction_T_max 0.7456
_exptl_absorpt_correction_T_min 0.5600
_exptl_absorpt_correction_type multi-scan
_exptl_absorpt_process_details
;
(<i>TWINABS</i>; Bruker, 2012)
;
_exptl_crystal_colour colourless
_exptl_crystal_density_diffrn 2.173
_exptl_crystal_description needle
_exptl_crystal_F_000 786
_exptl_crystal_size_max 0.220
_exptl_crystal_size_mid 0.030
_exptl_crystal_size_min 0.020
_refine_diff_density_max 1.813
_refine_diff_density_min -1.662
_refine_ls_extinction_method none
_refine_ls_goodness_of_fit_ref 1.133
_refine_ls_hydrogen_treatment constr
_refine_ls_matrix_type full
_refine_ls_number_parameters 238
_refine_ls_number_reflns 5865
_refine_ls_number_restraints 30
_refine_ls_restrained_S_all 1.131
_refine_ls_R_factor_all 0.0566
_refine_ls_R_factor_gt 0.0397
_refine_ls_shift/su_max 0.001
_refine_ls_shift/su_mean 0.000
_refine_ls_structure_factor_coef Fsqd
_refine_ls_weighting_details 'w=1/[\s^2^(Fo^2^)+(0.0542P)^2^+11.6185P] where P=(Fo^2^+2Fc^2^)/3'
_refine_ls_weighting_scheme calc
_refine_ls_wR_factor_gt 0.1071
_refine_ls_wR_factor_ref 0.1161
_reflns_number_gt 4967
_reflns_number_total 5865
_reflns_threshold_expression 'I > 2\s(I)'
_cod_data_source_file zl2763sup1.cif
_cod_data_source_block I
_cod_database_code 2243182
_shelx_space_group_comment
;
The symmetry employed for this shelxl refinement is uniquely defined
by the following loop, which should always be used as a source of
symmetry information in preference to the above space-group names.
They are only intended as comments.
;
_shelx_estimated_absorpt_t_min 0.252
_shelx_estimated_absorpt_t_max 0.846

loop_
_space_group_symop_operation_xyz
'x, y, z'
'-x, -y, -z'

loop_
_atom_site_type_symbol
_atom_site_label
_atom_site_fract_x
_atom_site_fract_y
_atom_site_fract_z
_atom_site_U_iso_or_equiv
_atom_site_adp_type
_atom_site_calc_flag
_atom_site_occupancy
Ir Ir1 0.64620(4) 0.30438(4) 0.23280(2) 0.01416(10) Uani d 1
Zn Zn1 0.85316(12) 0.54793(12) 0.22619(7) 0.0182(2) Uani d 1
I I1 1.13849(8) 0.64673(8) 0.29085(5) 0.03107(17) Uani d 1
I I2 0.84656(9) 0.74030(8) 0.12668(5) 0.03387(18) Uani d 1
P P1 0.4792(3) 0.4076(3) 0.25762(17) 0.0184(5) Uani d 1
P P2 0.7072(3) 0.3167(3) 0.38389(16) 0.0184(5) Uani d 1
C C1 0.5046(12) 0.1007(11) 0.1315(7) 0.028(2) Uani d 1
C C2 0.6108(11) 0.0698(10) 0.1844(7) 0.0216(18) Uani d 1
C C3 0.7631(12) 0.1679(11) 0.1690(7) 0.0224(18) Uani d 1
C C4 0.7521(13) 0.2568(12) 0.1035(7) 0.027(2) Uani d 1
C C5 0.5942(13) 0.2200(11) 0.0809(6) 0.0260(19) Uani d 1
C C6 0.3309(13) 0.0135(13) 0.1213(9) 0.039(3) Uani d 1
H H6A 0.302415 -0.058383 0.066236 0.059 Uiso calc 1
H H6B 0.280848 0.079058 0.115315 0.059 Uiso calc 1
H H6C 0.296607 -0.036785 0.175766 0.059 Uiso calc 1
C C7 0.5730(14) -0.0549(12) 0.2404(9) 0.036(3) Uani d 1
H H7A 0.587149 -0.134379 0.204256 0.054 Uiso calc 1
H H7B 0.465243 -0.089402 0.256554 0.054 Uiso calc 1
H H7C 0.642101 -0.022047 0.296775 0.054 Uiso calc 1
C C8 0.9134(13) 0.1610(14) 0.1988(9) 0.038(3) Uani d 1
H H8A 0.951864 0.122296 0.145845 0.056 Uiso calc 1
H H8B 0.894569 0.097313 0.247218 0.056 Uiso calc 1
H H8C 0.990738 0.259090 0.222445 0.056 Uiso calc 1
C C9 0.8854(16) 0.3580(13) 0.0514(8) 0.042(3) Uani d 1
H H9A 0.891465 0.304718 -0.007005 0.064 Uiso calc 1
H H9B 0.983291 0.391807 0.088981 0.064 Uiso calc 1
H H9C 0.866425 0.442011 0.038967 0.064 Uiso calc 1
C C10 0.5338(18) 0.2725(17) 0.0030(8) 0.049(4) Uani d 1
H H10A 0.561866 0.237987 -0.055749 0.074 Uiso calc 1
H H10B 0.579434 0.379230 0.011319 0.074 Uiso calc 1
H H10C 0.420718 0.234441 0.002733 0.074 Uiso calc 1
C C11 0.3809(14) 0.4250(14) 0.1551(8) 0.035(3) Uani d 1
H H11A 0.305145 0.462747 0.173110 0.053 Uiso calc 1
H H11B 0.327569 0.329362 0.118423 0.053 Uiso calc 1
H H11C 0.457013 0.492346 0.118469 0.053 Uiso calc 1
C C12 0.3114(11) 0.3065(12) 0.3218(8) 0.026(2) Uani d 1
H H12A 0.237710 0.350330 0.319995 0.040 Uiso calc 1
H H12B 0.346343 0.310499 0.385961 0.040 Uiso calc 1
H H12C 0.260818 0.204706 0.293688 0.040 Uiso calc 1
C C13 0.5420(12) 0.5912(11) 0.3179(8) 0.028(2) Uani d 1
H H13A 0.451169 0.609824 0.330705 0.042 Uiso calc 1
H H13B 0.608472 0.662236 0.279284 0.042 Uiso calc 1
H H13C 0.600217 0.600006 0.375988 0.042 Uiso calc 1
C C14 0.8854(12) 0.2999(13) 0.4124(7) 0.027(2) Uani d 1
H H14A 0.905137 0.313444 0.479545 0.041 Uiso calc 1
H H14B 0.972012 0.374360 0.385704 0.041 Uiso calc 1
H H14C 0.874887 0.203020 0.387452 0.041 Uiso calc 1
C C15 0.5697(13) 0.1720(12) 0.4447(7) 0.034(3) Uani d 1
H H15A 0.609739 0.184805 0.508784 0.051 Uiso calc 1
H H15B 0.556651 0.076787 0.414398 0.051 Uiso calc 1
H H15C 0.469393 0.177272 0.443155 0.051 Uiso calc 1
C C16 0.7304(13) 0.4736(11) 0.4657(7) 0.029(2) Uani d 1
H H16A 0.772321 0.465670 0.525593 0.043 Uiso calc 1
H H16B 0.629520 0.476117 0.472535 0.043 Uiso calc 1
H H16C 0.801849 0.563231 0.442954 0.043 Uiso calc 1
C C1S 1.1540(14) 1.0646(12) 0.5329(8) 0.033(3) Uani d 1
H H1S 1.259917 1.108754 0.555309 0.040 Uiso calc 1
C C2S 1.1106(14) 0.9857(13) 0.4464(9) 0.037(3) Uani d 1
H H2S 1.186666 0.975586 0.409107 0.045 Uiso calc 1
C C3S 0.9552(14) 0.9211(13) 0.4139(8) 0.037(3) Uani d 1
H H3S 0.925314 0.866769 0.354327 0.045 Uiso calc 1

loop_
_atom_site_aniso_label
_atom_site_aniso_U_11
_atom_site_aniso_U_22
_atom_site_aniso_U_33
_atom_site_aniso_U_12
_atom_site_aniso_U_13
_atom_site_aniso_U_23
Ir1 0.01386(16) 0.01348(16) 0.01504(16) 0.00549(13) 0.00113(12) 0.00274(11)
Zn1 0.0172(5) 0.0147(5) 0.0226(5) 0.0060(4) 0.0056(4) 0.0042(4)
I1 0.0205(3) 0.0307(4) 0.0406(4) 0.0092(3) 0.0000(3) 0.0061(3)
I2 0.0403(4) 0.0313(4) 0.0366(4) 0.0197(3) 0.0079(3) 0.0114(3)
P1 0.0175(12) 0.0213(12) 0.0192(12) 0.0108(10) 0.0015(9) 0.0038(9)
P2 0.0168(11) 0.0198(12) 0.0172(11) 0.0058(9) 0.0004(9) 0.0057(9)
C1 0.025(4) 0.025(4) 0.026(4) 0.007(4) -0.003(4) -0.007(4)
C2 0.028(4) 0.014(4) 0.024(4) 0.011(3) 0.003(3) 0.003(3)
C3 0.030(4) 0.018(4) 0.021(4) 0.012(3) 0.007(3) -0.002(3)
C4 0.036(5) 0.028(4) 0.015(4) 0.015(4) 0.012(3) -0.007(3)
C5 0.035(4) 0.027(4) 0.017(4) 0.016(4) -0.001(3) -0.003(3)
C6 0.030(6) 0.031(6) 0.052(8) 0.014(5) -0.012(5) -0.017(5)
C7 0.042(7) 0.022(6) 0.046(7) 0.013(5) 0.000(5) 0.013(5)
C8 0.026(6) 0.036(7) 0.055(8) 0.021(5) 0.005(5) -0.007(6)
C9 0.057(8) 0.030(6) 0.034(7) 0.011(6) 0.027(6) 0.004(5)
C10 0.086(11) 0.061(9) 0.016(6) 0.049(8) -0.010(6) -0.004(6)
C11 0.043(7) 0.044(7) 0.032(6) 0.033(6) -0.007(5) 0.003(5)
C12 0.011(4) 0.028(6) 0.037(6) 0.005(4) 0.013(4) 0.005(4)
C13 0.024(5) 0.017(5) 0.045(7) 0.011(4) 0.005(4) 0.003(4)
C14 0.027(5) 0.036(6) 0.026(5) 0.017(5) -0.003(4) 0.012(4)
C15 0.033(6) 0.034(6) 0.029(5) 0.006(5) 0.005(4) 0.014(5)
C16 0.031(6) 0.030(5) 0.023(5) 0.012(5) -0.004(4) 0.000(4)
C1S 0.036(6) 0.018(5) 0.041(7) 0.009(5) 0.000(5) -0.006(5)
C2S 0.040(7) 0.026(6) 0.047(7) 0.014(5) 0.015(5) 0.010(5)
C3S 0.048(8) 0.031(6) 0.030(6) 0.015(5) 0.000(5) 0.004(4)

loop_
_atom_type_symbol
_atom_type_description
_atom_type_scat_dispersion_real
_atom_type_scat_dispersion_imag
_atom_type_scat_source
C C 0.0033 0.0016 'International Tables Vol C Tables 4.2.6.8 and 6.1.1.4'
H H 0.0000 0.0000 'International Tables Vol C Tables 4.2.6.8 and 6.1.1.4'
P P 0.1023 0.0942 'International Tables Vol C Tables 4.2.6.8 and 6.1.1.4'
Zn Zn 0.2839 1.4301 'International Tables Vol C Tables 4.2.6.8 and 6.1.1.4'
I I -0.4742 1.8119 'International Tables Vol C Tables 4.2.6.8 and 6.1.1.4'
Ir Ir -1.4442 7.9887 'International Tables Vol C Tables 4.2.6.8 and 6.1.1.4'

loop_
_geom_angle_atom_site_label_1
_geom_angle_atom_site_label_2
_geom_angle_atom_site_label_3
_geom_angle_site_symmetry_1
_geom_angle
P2 Ir1 C5 . 160.3(3)
P2 Ir1 P1 . 93.81(9)
C5 Ir1 P1 . 102.1(3)
P2 Ir1 C3 . 101.5(3)
C5 Ir1 C3 . 61.2(4)
P1 Ir1 C3 . 162.4(3)
P2 Ir1 C4 . 133.0(3)
C5 Ir1 C4 . 36.3(4)
P1 Ir1 C4 . 131.8(3)
C3 Ir1 C4 . 36.4(4)
P2 Ir1 C1 . 127.8(3)
C5 Ir1 C1 . 37.1(4)
P1 Ir1 C1 . 103.0(3)
C3 Ir1 C1 . 60.6(4)
C4 Ir1 C1 . 60.6(4)
P2 Ir1 C2 . 99.7(3)
C5 Ir1 C2 . 60.8(4)
P1 Ir1 C2 . 132.8(3)
C3 Ir1 C2 . 36.1(4)
C4 Ir1 C2 . 60.1(4)
C1 Ir1 C2 . 36.0(4)
P2 Ir1 Zn1 . 91.35(7)
C5 Ir1 Zn1 . 100.5(3)
P1 Ir1 Zn1 . 88.74(7)
C3 Ir1 Zn1 . 99.4(3)
C4 Ir1 Zn1 . 80.8(3)
C1 Ir1 Zn1 . 137.2(3)
C2 Ir1 Zn1 . 135.3(2)
Ir1 Zn1 I2 . 126.73(5)
Ir1 Zn1 I1 . 127.19(5)
I2 Zn1 I1 . 105.11(4)
C11 P1 C13 . 99.5(5)
C11 P1 C12 . 100.2(6)
C13 P1 C12 . 100.5(5)
C11 P1 Ir1 . 115.7(4)
C13 P1 Ir1 . 121.9(3)
C12 P1 Ir1 . 115.6(4)
C14 P2 C16 . 100.7(5)
C14 P2 C15 . 100.1(5)
C16 P2 C15 . 98.6(5)
C14 P2 Ir1 . 115.9(4)
C16 P2 Ir1 . 121.8(3)
C15 P2 Ir1 . 116.2(4)
C2 C1 C5 . 107.5(9)
C2 C1 C6 . 125.9(10)
C5 C1 C6 . 126.3(10)
C2 C1 Ir1 . 72.4(6)
C5 C1 Ir1 . 70.4(5)
C6 C1 Ir1 . 127.9(8)
C3 C2 C1 . 108.6(9)
C3 C2 C7 . 124.2(9)
C1 C2 C7 . 126.9(10)
C3 C2 Ir1 . 70.6(5)
C1 C2 Ir1 . 71.7(6)
C7 C2 Ir1 . 128.4(8)
C2 C3 C4 . 107.8(9)
C2 C3 C8 . 127.2(10)
C4 C3 C8 . 123.8(10)
C2 C3 Ir1 . 73.3(5)
C4 C3 Ir1 . 71.9(5)
C8 C3 Ir1 . 130.4(7)
C5 C4 C3 . 109.0(9)
C5 C4 C9 . 123.7(11)
C3 C4 C9 . 126.4(10)
C5 C4 Ir1 . 71.7(5)
C3 C4 Ir1 . 71.7(5)
C9 C4 Ir1 . 130.9(7)
C4 C5 C1 . 107.0(9)
C4 C5 C10 . 125.0(11)
C1 C5 C10 . 126.6(11)
C4 C5 Ir1 . 72.0(5)
C1 C5 Ir1 . 72.5(5)
C10 C5 Ir1 . 131.1(8)
C1 C6 H6A . 109.5
C1 C6 H6B . 109.5
H6A C6 H6B . 109.5
C1 C6 H6C . 109.5
H6A C6 H6C . 109.5
H6B C6 H6C . 109.5
C2 C7 H7A . 109.5
C2 C7 H7B . 109.5
H7A C7 H7B . 109.5
C2 C7 H7C . 109.5
H7A C7 H7C . 109.5
H7B C7 H7C . 109.5
C3 C8 H8A . 109.5
C3 C8 H8B . 109.5
H8A C8 H8B . 109.5
C3 C8 H8C . 109.5
H8A C8 H8C . 109.5
H8B C8 H8C . 109.5
C4 C9 H9A . 109.5
C4 C9 H9B . 109.5
H9A C9 H9B . 109.5
C4 C9 H9C . 109.5
H9A C9 H9C . 109.5
H9B C9 H9C . 109.5
C5 C10 H10A . 109.5
C5 C10 H10B . 109.5
H10A C10 H10B . 109.5
C5 C10 H10C . 109.5
H10A C10 H10C . 109.5
H10B C10 H10C . 109.5
P1 C11 H11A . 109.5
P1 C11 H11B . 109.5
H11A C11 H11B . 109.5
P1 C11 H11C . 109.5
H11A C11 H11C . 109.5
H11B C11 H11C . 109.5
P1 C12 H12A . 109.5
P1 C12 H12B . 109.5
H12A C12 H12B . 109.5
P1 C12 H12C . 109.5
H12A C12 H12C . 109.5
H12B C12 H12C . 109.5
P1 C13 H13A . 109.5
P1 C13 H13B . 109.5
H13A C13 H13B . 109.5
P1 C13 H13C . 109.5
H13A C13 H13C . 109.5
H13B C13 H13C . 109.5
P2 C14 H14A . 109.5
P2 C14 H14B . 109.5
H14A C14 H14B . 109.5
P2 C14 H14C . 109.5
H14A C14 H14C . 109.5
H14B C14 H14C . 109.5
P2 C15 H15A . 109.5
P2 C15 H15B . 109.5
H15A C15 H15B . 109.5
P2 C15 H15C . 109.5
H15A C15 H15C . 109.5
H15B C15 H15C . 109.5
P2 C16 H16A . 109.5
P2 C16 H16B . 109.5
H16A C16 H16B . 109.5
P2 C16 H16C . 109.5
H16A C16 H16C . 109.5
H16B C16 H16C . 109.5
C3S C1S C2S 2_776 119.9(11)
C3S C1S H1S 2_776 120.0
C2S C1S H1S . 120.0
C1S C2S C3S . 119.9(11)
C1S C2S H2S . 120.1
C3S C2S H2S . 120.1
C1S C3S C2S 2_776 120.2(11)
C1S C3S H3S 2_776 119.9
C2S C3S H3S . 119.9

loop_
_geom_bond_atom_site_label_1
_geom_bond_atom_site_label_2
_geom_bond_site_symmetry_2
_geom_bond_distance
Ir1 P2 . 2.251(2)
Ir1 C5 . 2.264(9)
Ir1 P1 . 2.265(2)
Ir1 C3 . 2.265(9)
Ir1 C4 . 2.267(9)
Ir1 C1 . 2.291(10)
Ir1 C2 . 2.301(9)
Ir1 Zn1 . 2.4516(11)
Zn1 I2 . 2.5819(13)
Zn1 I1 . 2.5880(13)
P1 C11 . 1.815(11)
P1 C13 . 1.825(11)
P1 C12 . 1.840(10)
P2 C14 . 1.822(10)
P2 C16 . 1.826(10)
P2 C15 . 1.840(10)
C1 C2 . 1.417(14)
C1 C5 . 1.449(15)
C1 C6 . 1.510(15)
C2 C3 . 1.414(14)
C2 C7 . 1.504(14)
C3 C4 . 1.417(15)
C3 C8 . 1.521(15)
C4 C5 . 1.412(15)
C4 C9 . 1.538(15)
C5 C10 . 1.509(15)
C6 H6A . 0.9800
C6 H6B . 0.9800
C6 H6C . 0.9800
C7 H7A . 0.9800
C7 H7B . 0.9800
C7 H7C . 0.9800
C8 H8A . 0.9800
C8 H8B . 0.9800
C8 H8C . 0.9800
C9 H9A . 0.9800
C9 H9B . 0.9800
C9 H9C . 0.9800
C10 H10A . 0.9800
C10 H10B . 0.9800
C10 H10C . 0.9800
C11 H11A . 0.9800
C11 H11B . 0.9800
C11 H11C . 0.9800
C12 H12A . 0.9800
C12 H12B . 0.9800
C12 H12C . 0.9800
C13 H13A . 0.9800
C13 H13B . 0.9800
C13 H13C . 0.9800
C14 H14A . 0.9800
C14 H14B . 0.9800
C14 H14C . 0.9800
C15 H15A . 0.9800
C15 H15B . 0.9800
C15 H15C . 0.9800
C16 H16A . 0.9800
C16 H16B . 0.9800
C16 H16C . 0.9800
C1S C3S 2_776 1.360(17)
C1S C2S . 1.381(17)
C1S H1S . 0.9500
C2S C3S . 1.393(18)
C2S H2S . 0.9500
C3S H3S . 0.9500

loop_
_geom_torsion_atom_site_label_1
_geom_torsion_atom_site_label_2
_geom_torsion_atom_site_label_3
_geom_torsion_atom_site_label_4
_geom_torsion_site_symmetry_1
_geom_torsion_site_symmetry_4
_geom_torsion
C5 C1 C2 C3 . . 0.8(11)
C6 C1 C2 C3 . . 174.3(10)
Ir1 C1 C2 C3 . . -61.2(7)
C5 C1 C2 C7 . . -173.2(10)
C6 C1 C2 C7 . . 0.3(17)
Ir1 C1 C2 C7 . . 124.7(11)
C5 C1 C2 Ir1 . . 62.1(7)
C6 C1 C2 Ir1 . . -124.5(11)
C1 C2 C3 C4 . . -2.1(11)
C7 C2 C3 C4 . . 172.1(10)
Ir1 C2 C3 C4 . . -64.1(7)
C1 C2 C3 C8 . . -169.6(10)
C7 C2 C3 C8 . . 4.6(16)
Ir1 C2 C3 C8 . . 128.5(10)
C1 C2 C3 Ir1 . . 61.9(7)
C7 C2 C3 Ir1 . . -123.9(10)
C2 C3 C4 C5 . . 2.7(11)
C8 C3 C4 C5 . . 170.7(9)
Ir1 C3 C4 C5 . . -62.4(6)
C2 C3 C4 C9 . . -167.2(10)
C8 C3 C4 C9 . . 0.8(16)
Ir1 C3 C4 C9 . . 127.8(10)
C2 C3 C4 Ir1 . . 65.0(7)
C8 C3 C4 Ir1 . . -127.0(10)
C3 C4 C5 C1 . . -2.1(10)
C9 C4 C5 C1 . . 168.1(10)
Ir1 C4 C5 C1 . . -64.5(7)
C3 C4 C5 C10 . . -169.6(10)
C9 C4 C5 C10 . . 0.6(15)
Ir1 C4 C5 C10 . . 128.0(10)
C3 C4 C5 Ir1 . . 62.4(6)
C9 C4 C5 Ir1 . . -127.4(10)
C2 C1 C5 C4 . . 0.8(11)
C6 C1 C5 C4 . . -172.6(10)
Ir1 C1 C5 C4 . . 64.2(6)
C2 C1 C5 C10 . . 168.1(10)
C6 C1 C5 C10 . . -5.4(17)
Ir1 C1 C5 C10 . . -128.6(11)
C2 C1 C5 Ir1 . . -63.4(7)
C6 C1 C5 Ir1 . . 123.2(11)
C3S C1S C2S C3S 2_776 . 0(2)
C1S C2S C3S C1S . 2_776 0(2)

_cod_database_fobs_code 2243182
